data_7051720
loop_
_publ_author_name
'Ballesteros-Garrido, Rafael'
'Abarca, Bel\'en'
'Ballesteros, Rafael'
'Ram\'irez de Arellano, Carmen'
'Leroux, Fr\'ed\'eric R.'
'Colobert, Fran\,coise'
'Garc\'ia-Espa\~na, Enrique'

_publ_section_title
;
 [1,2,3]Triazolo[1,5-a]pyridine derivatives as molecular chemosensors
 for zinc(ii), nitrite and cyanide anions
;
_journal_issue 10
_journal_name_full 'New Journal of Chemistry'
_journal_page_first 2102
_journal_paper_doi 10.1039/b906992e
_journal_volume 33
_journal_year 2009
_chemical_formula_moiety '(C34H22N14Zn), 0.5(C2H3N), 2(ClO4)'
_chemical_formula_sum 'C35 H23.5 Cl2 N14.5 O8 Zn'
_chemical_formula_weight 911.45
_chemical_name_systematic
;
?
;
_space_group_IT_number 7
_symmetry_cell_setting monoclinic
_symmetry_space_group_name_Hall 'P -2yc'
_symmetry_space_group_name_H-M 'P 1 c 1'
_atom_sites_solution_hydrogens geom
_atom_sites_solution_primary direct
_atom_sites_solution_secondary difmap
_audit_creation_method SHELXL-97
_cell_angle_alpha 90.00
_cell_angle_beta 103.01(3)
_cell_angle_gamma 90.00
_cell_formula_units_Z 4
_cell_length_a 12.045(2)
_cell_length_b 26.990(5)
_cell_length_c 11.652(2)
_cell_measurement_reflns_used 248532
_cell_measurement_temperature 150(2)
_cell_measurement_theta_max 27.878
_cell_measurement_theta_min 0.998
_cell_volume 3690.8(12)
_computing_cell_refinement 'HKL Scalepack (Otwinowski & Minor 1997)'
_computing_data_collection 'Collect (Bruker AXS BV, 1997-2004)'
_computing_data_reduction 'HKL Scalepack (Otwinowski & Minor 1997)'
_computing_molecular_graphics 'SHELXTL v6.14 (Bruker, 2003)'
_computing_publication_material 'SHELXL-97 (Sheldrick, 1997)'
_computing_structure_refinement 'SHELXL-97 (Sheldrick, 1997)'
_computing_structure_solution 'SHELXS-97 (Sheldrick, 1990)'
_diffrn_ambient_temperature 150(2)
_diffrn_detector_area_resol_mean 9
_diffrn_measured_fraction_theta_full 0.997
_diffrn_measured_fraction_theta_max 0.997
_diffrn_measurement_device_type KappaCCD
_diffrn_measurement_method CCD
_diffrn_radiation_monochromator graphite
_diffrn_radiation_source 'fine-focus sealed tube'
_diffrn_radiation_type MoK\a
_diffrn_radiation_wavelength 0.71073
_diffrn_reflns_av_R_equivalents 0.0680
_diffrn_reflns_av_sigmaI/netI 0.1220
_diffrn_reflns_limit_h_max 15
_diffrn_reflns_limit_h_min -14
_diffrn_reflns_limit_k_max 34
_diffrn_reflns_limit_k_min -34
_diffrn_reflns_limit_l_max 14
_diffrn_reflns_limit_l_min -14
_diffrn_reflns_number 26633
_diffrn_reflns_theta_full 27.10
_diffrn_reflns_theta_max 27.10
_diffrn_reflns_theta_min 2.30
_exptl_absorpt_coefficient_mu 0.886
_exptl_absorpt_correction_T_max 0.969
_exptl_absorpt_correction_T_min 0.836
_exptl_absorpt_correction_type multi-scan
_exptl_absorpt_process_details SCALEPACK
_exptl_crystal_colour 'pale yellow'
_exptl_crystal_density_diffrn 1.640
_exptl_crystal_density_method 'not measured'
_exptl_crystal_description lath
_exptl_crystal_F_000 1852
_exptl_crystal_size_max 0.24
_exptl_crystal_size_mid 0.06
_exptl_crystal_size_min 0.04
_refine_diff_density_max 0.902
_refine_diff_density_min -0.402
_refine_diff_density_rms 0.066
_refine_ls_abs_structure_details 'Flack H D (1983), Acta Cryst. A39, 876-881'
_refine_ls_abs_structure_Flack 0.405(12)
_refine_ls_extinction_method none
_refine_ls_goodness_of_fit_ref 0.933
_refine_ls_hydrogen_treatment constr
_refine_ls_matrix_type full
_refine_ls_number_parameters 1129
_refine_ls_number_reflns 14522
_refine_ls_number_restraints 585
_refine_ls_restrained_S_all 0.948
_refine_ls_R_factor_all 0.1237
_refine_ls_R_factor_gt 0.0529
_refine_ls_shift/su_max 0.000
_refine_ls_shift/su_mean 0.000
_refine_ls_structure_factor_coef Fsqd
_refine_ls_weighting_details 'calc w=1/[\s^2^(Fo^2^)+(0.0554P)^2^+0.0000P] where P=(Fo^2^+2Fc^2^)/3'
_refine_ls_weighting_scheme calc
_refine_ls_wR_factor_gt 0.1055
_refine_ls_wR_factor_ref 0.1229
_reflns_number_gt 8378
_reflns_number_total 14522
_reflns_threshold_expression >2sigma(I)
_cod_data_source_file b906992e.txt
_cod_data_source_block rbtptzn_comp_7
_cod_original_cell_volume 3690.7(13)
_cod_original_sg_symbol_H-M Pc
_cod_original_formula_sum 'C35 H23.50 Cl2 N14.50 O8 Zn'
_cod_database_code 7051720

loop_
_symmetry_equiv_pos_as_xyz
'x, y, z'
'x, -y, z+1/2'

loop_
_atom_site_label
_atom_site_type_symbol
_atom_site_fract_x
_atom_site_fract_y
_atom_site_fract_z
_atom_site_U_iso_or_equiv
_atom_site_adp_type
_atom_site_occupancy
_atom_site_symmetry_multiplicity
_atom_site_calc_flag
_atom_site_refinement_flags
_atom_site_disorder_assembly
_atom_site_disorder_group
Zn1 Zn 0.19974(6) 0.38180(3) 0.92829(6) 0.0375(2) Uani 1 1 d . . .
N1A N 0.2076(5) 0.46041(18) 0.9081(5) 0.0350(13) Uani 1 1 d D . .
C2A C 0.2676(5) 0.4799(2) 0.8361(6) 0.0356(16) Uani 1 1 d D . .
C3A C 0.2776(6) 0.5304(2) 0.8269(5) 0.0383(17) Uani 1 1 d D . .
H3A H 0.3232 0.5437 0.7775 0.046 Uiso 1 1 calc R . .
C4A C 0.2221(6) 0.5622(3) 0.8887(6) 0.0459(18) Uani 1 1 d D . .
H4A H 0.2261 0.5971 0.8796 0.055 Uiso 1 1 calc R . .
C5A C 0.1595(6) 0.5415(2) 0.9656(6) 0.0378(17) Uani 1 1 d D . .
H5A H 0.1216 0.5619 1.0111 0.045 Uiso 1 1 calc R . .
C6A C 0.1551(5) 0.4901(2) 0.9724(6) 0.0355(16) Uani 1 1 d D . .
N18A N 0.4059(4) 0.3974(2) 0.6701(4) 0.0393(14) Uani 1 1 d D . .
N11A N 0.3450(5) 0.3654(2) 0.7266(5) 0.0474(16) Uani 1 1 d D . .
N12A N 0.2947(5) 0.3951(2) 0.7881(5) 0.0372(14) Uani 1 1 d D . .
C13A C 0.3163(6) 0.4427(2) 0.7743(5) 0.0327(15) Uani 1 1 d D . .
C19A C 0.3931(5) 0.4455(2) 0.6956(6) 0.0353(16) Uani 1 1 d D . .
C14A C 0.4469(6) 0.4816(3) 0.6435(6) 0.0446(18) Uani 1 1 d D . .
H14A H 0.4379 0.5158 0.6586 0.053 Uiso 1 1 calc R . .
C15A C 0.5141(6) 0.4662(3) 0.5686(6) 0.0489(18) Uani 1 1 d D . .
H15A H 0.5540 0.4899 0.5331 0.059 Uiso 1 1 calc R . .
C16A C 0.5234(6) 0.4163(3) 0.5452(6) 0.050(2) Uani 1 1 d D . .
H16A H 0.5682 0.4066 0.4915 0.060 Uiso 1 1 calc R . .
C17A C 0.4717(6) 0.3812(3) 0.5952(6) 0.0492(19) Uani 1 1 d D . .
H17A H 0.4799 0.3470 0.5798 0.059 Uiso 1 1 calc R . .
N28A N -0.0066(5) 0.4312(2) 1.1592(5) 0.0381(14) Uani 1 1 d D . .
N21A N 0.0428(5) 0.3917(2) 1.1206(5) 0.0413(15) Uani 1 1 d D . .
N22A N 0.1011(4) 0.4123(2) 1.0474(5) 0.0385(15) Uani 1 1 d D . .
C23A C 0.0913(6) 0.4621(3) 1.0429(6) 0.0366(17) Uani 1 1 d D . .
C29A C 0.0196(6) 0.4758(3) 1.1173(6) 0.0392(18) Uani 1 1 d D . .
C24A C -0.0299(6) 0.5182(3) 1.1551(6) 0.0463(19) Uani 1 1 d D . .
H24A H -0.0165 0.5499 1.1253 0.056 Uiso 1 1 calc R . .
C25A C -0.0966(6) 0.5140(3) 1.2340(7) 0.050(2) Uani 1 1 d D . .
H25A H -0.1261 0.5429 1.2628 0.060 Uiso 1 1 calc R . .
C26A C -0.1222(7) 0.4677(3) 1.2730(7) 0.058(2) Uani 1 1 d D . .
H26A H -0.1714 0.4653 1.3260 0.070 Uiso 1 1 calc R . .
C27A C -0.0783(6) 0.4261(3) 1.2369(7) 0.052(2) Uani 1 1 d D . .
H27A H -0.0958 0.3944 1.2635 0.063 Uiso 1 1 calc R . .
N1B N 0.2335(4) 0.30431(19) 0.9293(5) 0.0370(14) Uani 1 1 d D . .
C2B C 0.1551(6) 0.2745(2) 0.8629(6) 0.0431(18) Uani 1 1 d D . .
C3B C 0.1785(7) 0.2233(2) 0.8522(7) 0.053(2) Uani 1 1 d D . .
H3B H 0.1237 0.2017 0.8063 0.063 Uiso 1 1 calc R . .
C4B C 0.2842(6) 0.2061(3) 0.9112(6) 0.0516(19) Uani 1 1 d D . .
H4B H 0.3032 0.1722 0.9050 0.062 Uiso 1 1 calc R . .
C5B C 0.3620(7) 0.2377(2) 0.9786(6) 0.048(2) Uani 1 1 d D . .
H5B H 0.4341 0.2254 1.0193 0.058 Uiso 1 1 calc R . .
C6B C 0.3352(6) 0.2878(2) 0.9875(6) 0.0387(17) Uani 1 1 d D . .
N18B N -0.1143(5) 0.3251(2) 0.7167(5) 0.0466(16) Uani 1 1 d D . .
N11B N -0.0552(5) 0.3670(2) 0.7639(5) 0.0485(16) Uani 1 1 d D . .
N12B N 0.0467(5) 0.3489(2) 0.8164(5) 0.0402(15) Uani 1 1 d D . .
C13B C 0.0516(7) 0.2980(3) 0.8067(6) 0.0404(18) Uani 1 1 d D . .
C19B C -0.0550(6) 0.2822(3) 0.7411(6) 0.0405(18) Uani 1 1 d D . .
C14B C -0.1067(7) 0.2371(3) 0.6972(7) 0.051(2) Uani 1 1 d D . .
H14B H -0.0681 0.2064 0.7148 0.061 Uiso 1 1 calc R . .
C15B C -0.2134(7) 0.2394(3) 0.6288(7) 0.060(3) Uani 1 1 d D . .
H15B H -0.2494 0.2096 0.5966 0.072 Uiso 1 1 calc R . .
C16B C -0.2734(7) 0.2847(4) 0.6037(7) 0.060(2) Uani 1 1 d D . .
H16B H -0.3477 0.2844 0.5540 0.073 Uiso 1 1 calc R . .
C17B C -0.2274(6) 0.3286(4) 0.6486(7) 0.061(2) Uani 1 1 d D . .
H17B H -0.2678 0.3590 0.6355 0.073 Uiso 1 1 calc R . .
N28B N 0.5258(5) 0.3720(2) 1.1725(5) 0.0436(15) Uani 1 1 d D . .
N21B N 0.4329(5) 0.4009(2) 1.1264(5) 0.0452(15) Uani 1 1 d D . .
N22B N 0.3623(5) 0.3707(2) 1.0562(5) 0.0415(15) Uani 1 1 d D . .
C23B C 0.4044(6) 0.3245(3) 1.0521(6) 0.0399(18) Uani 1 1 d D . .
C29B C 0.5142(6) 0.3251(3) 1.1310(6) 0.0405(18) Uani 1 1 d D . .
C24B C 0.6040(6) 0.2902(3) 1.1743(6) 0.0501(19) Uani 1 1 d D . .
H24B H 0.6001 0.2569 1.1474 0.060 Uiso 1 1 calc R . .
C25B C 0.6945(7) 0.3073(3) 1.2555(7) 0.060(2) Uani 1 1 d D . .
H25B H 0.7553 0.2851 1.2855 0.072 Uiso 1 1 calc R . .
C26B C 0.7031(7) 0.3563(3) 1.2978(7) 0.063(2) Uani 1 1 d D . .
H26B H 0.7670 0.3663 1.3570 0.075 Uiso 1 1 calc R . .
C27B C 0.6208(6) 0.3887(3) 1.2542(7) 0.056(2) Uani 1 1 d D . .
H27B H 0.6270 0.4224 1.2783 0.068 Uiso 1 1 calc R . .
Zn2 Zn 0.67474(6) 0.11882(3) 0.86262(6) 0.03348(19) Uani 1 1 d . . .
N1C N 0.6357(4) 0.19539(19) 0.8356(4) 0.0337(13) Uani 1 1 d D . .
C2C C 0.7058(6) 0.2293(2) 0.9009(5) 0.0331(15) Uani 1 1 d D . .
C3C C 0.6765(5) 0.2786(2) 0.8994(5) 0.0332(16) Uani 1 1 d D . .
H3C H 0.7268 0.3024 0.9436 0.040 Uiso 1 1 calc R . .
C4C C 0.5713(5) 0.2927(2) 0.8312(5) 0.0414(16) Uani 1 1 d D . .
H4C H 0.5495 0.3265 0.8288 0.050 Uiso 1 1 calc R . .
C5C C 0.4976(6) 0.2583(2) 0.7668(6) 0.0394(16) Uani 1 1 d D . .
H5C H 0.4250 0.2679 0.7215 0.047 Uiso 1 1 calc R . .
C6C C 0.5330(5) 0.2096(2) 0.7704(6) 0.0358(16) Uani 1 1 d D . .
N18C N 0.9785(5) 0.1825(2) 1.0616(5) 0.0409(15) Uani 1 1 d D . .
N11C N 0.9180(5) 0.14075(19) 1.0208(5) 0.0392(14) Uani 1 1 d D . .
N12C N 0.8184(5) 0.1562(2) 0.9626(4) 0.0360(14) Uani 1 1 d D . .
C13C C 0.8120(5) 0.2063(2) 0.9656(6) 0.0330(16) Uani 1 1 d D . .
C19C C 0.9129(6) 0.2255(2) 1.0296(6) 0.0391(17) Uani 1 1 d D . .
C14C C 0.9655(7) 0.2714(3) 1.0690(6) 0.0467(19) Uani 1 1 d D . .
H14C H 0.9252 0.3017 1.0513 0.056 Uiso 1 1 calc R . .
C15C C 1.0747(7) 0.2709(3) 1.1325(7) 0.053(2) Uani 1 1 d D . .
H15C H 1.1109 0.3016 1.1575 0.064 Uiso 1 1 calc R . .
C16C C 1.1349(6) 0.2277(3) 1.1619(7) 0.051(2) Uani 1 1 d D . .
H16C H 1.2114 0.2293 1.2060 0.061 Uiso 1 1 calc R . .
C17C C 1.0864(6) 0.1816(3) 1.1287(7) 0.0468(19) Uani 1 1 d D . .
H17C H 1.1261 0.1515 1.1514 0.056 Uiso 1 1 calc R . .
N28C N 0.3567(5) 0.1121(2) 0.6091(5) 0.0374(14) Uani 1 1 d D . .
N21C N 0.4488(5) 0.0879(2) 0.6702(5) 0.0400(14) Uani 1 1 d D . .
N22C N 0.5128(5) 0.12144(19) 0.7305(5) 0.0316(13) Uani 1 1 d D . .
C23C C 0.4679(5) 0.1676(2) 0.7105(5) 0.0315(15) Uani 1 1 d D . .
C29C C 0.3633(5) 0.1620(3) 0.6304(6) 0.0394(17) Uani 1 1 d D . .
C24C C 0.2708(6) 0.1924(3) 0.5694(6) 0.0473(18) Uani 1 1 d D . .
H24C H 0.2702 0.2271 0.5827 0.057 Uiso 1 1 calc R . .
C25C C 0.1843(6) 0.1699(3) 0.4921(7) 0.055(2) Uani 1 1 d D . .
H25C H 0.1241 0.1896 0.4482 0.066 Uiso 1 1 calc R . .
C26C C 0.1811(6) 0.1182(3) 0.4749(6) 0.0508(19) Uani 1 1 d D . .
H26C H 0.1180 0.1034 0.4223 0.061 Uiso 1 1 calc R . .
C27C C 0.2672(5) 0.0897(3) 0.5327(6) 0.0407(16) Uani 1 1 d D . .
H27C H 0.2662 0.0548 0.5211 0.049 Uiso 1 1 calc R . .
N1D N 0.6706(4) 0.04246(18) 0.8993(4) 0.0297(13) Uani 1 1 d D . .
C2D C 0.7243(5) 0.0096(2) 0.8424(5) 0.0343(16) Uani 1 1 d D . .
C3D C 0.7153(5) -0.0404(2) 0.8603(5) 0.0356(16) Uani 1 1 d D . .
H3D H 0.7527 -0.0632 0.8196 0.043 Uiso 1 1 calc R . .
C4D C 0.6526(5) -0.0574(2) 0.9365(5) 0.0371(16) Uani 1 1 d D . .
H4D H 0.6454 -0.0921 0.9466 0.044 Uiso 1 1 calc R . .
C5D C 0.5997(5) -0.0252(2) 0.9988(5) 0.0348(16) Uani 1 1 d D . .
H5D H 0.5592 -0.0369 1.0546 0.042 Uiso 1 1 calc R . .
C6D C 0.6083(5) 0.0257(2) 0.9763(5) 0.0324(16) Uani 1 1 d D . .
N18D N 0.8893(4) 0.06203(19) 0.6459(4) 0.0336(13) Uani 1 1 d D . .
N11D N 0.8368(5) 0.1026(2) 0.6855(5) 0.0429(15) Uani 1 1 d D . .
N12D N 0.7749(5) 0.0849(2) 0.7534(5) 0.0364(14) Uani 1 1 d D . .
C13D C 0.7849(5) 0.0348(2) 0.7630(5) 0.0320(16) Uani 1 1 d D . .
C19D C 0.8583(6) 0.0191(2) 0.6937(6) 0.0331(16) Uani 1 1 d D . .
C14D C 0.9020(6) -0.0256(2) 0.6615(6) 0.0365(16) Uani 1 1 d D . .
H14D H 0.8823 -0.0563 0.6917 0.044 Uiso 1 1 calc R . .
C15D C 0.9745(6) -0.0242(3) 0.5848(6) 0.0415(17) Uani 1 1 d D . .
H15D H 1.0069 -0.0539 0.5634 0.050 Uiso 1 1 calc R . .
C16D C 1.0002(6) 0.0219(3) 0.5381(6) 0.0445(19) Uani 1 1 d D . .
H16D H 1.0492 0.0225 0.4846 0.053 Uiso 1 1 calc R . .
C17D C 0.9561(6) 0.0652(3) 0.5682(6) 0.0388(17) Uani 1 1 d D . .
H17D H 0.9718 0.0961 0.5359 0.047 Uiso 1 1 calc R . .
N28D N 0.4834(4) 0.11927(18) 1.1331(4) 0.0336(13) Uani 1 1 d D . .
N21D N 0.5375(5) 0.1455(2) 1.0640(5) 0.0434(15) Uani 1 1 d D . .
N22D N 0.5845(5) 0.11343(19) 1.0054(5) 0.0388(14) Uani 1 1 d D . .
C23D C 0.5595(5) 0.0656(2) 1.0351(5) 0.0323(16) Uani 1 1 d D . .
C29D C 0.4959(5) 0.0688(2) 1.1181(5) 0.0301(15) Uani 1 1 d D . .
C24D C 0.4381(5) 0.0364(2) 1.1818(5) 0.0396(16) Uani 1 1 d D . .
H24D H 0.4400 0.0016 1.1712 0.047 Uiso 1 1 calc R . .
C25D C 0.3808(6) 0.0563(3) 1.2570(6) 0.0509(19) Uani 1 1 d D . .
H25D H 0.3442 0.0350 1.3019 0.061 Uiso 1 1 calc R . .
C26D C 0.3739(7) 0.1082(3) 1.2707(7) 0.060(2) Uani 1 1 d D . .
H26D H 0.3321 0.1212 1.3240 0.072 Uiso 1 1 calc R . .
C27D C 0.4258(6) 0.1397(3) 1.2091(6) 0.0491(19) Uani 1 1 d D . .
H27D H 0.4222 0.1745 1.2186 0.059 Uiso 1 1 calc R . .
Cl1 Cl 0.69122(19) 0.42414(8) 0.92602(19) 0.0582(5) Uani 1 1 d DU . .
O1 O 0.7617(7) 0.3914(3) 1.0091(7) 0.133(3) Uani 1 1 d DU . .
O2 O 0.7208(8) 0.4748(2) 0.9397(8) 0.131(3) Uani 1 1 d DU . .
O3 O 0.5807(5) 0.4184(3) 0.9461(6) 0.097(2) Uani 1 1 d DU . .
O4 O 0.6862(6) 0.4089(2) 0.8078(5) 0.089(2) Uani 1 1 d DU . .
Cl2 Cl 0.38601(15) 0.29041(7) 0.37330(15) 0.0544(4) Uani 1 1 d DU . .
O5 O 0.3927(5) 0.2490(2) 0.3030(6) 0.105(2) Uani 1 1 d DU A .
O6 O 0.4928(6) 0.3163(3) 0.3933(6) 0.050(2) Uani 0.683(9) 1 d PDU A 1
O7 O 0.3475(11) 0.2886(5) 0.4816(8) 0.143(5) Uani 0.683(9) 1 d PDU A 1
O8 O 0.3034(6) 0.3217(2) 0.3015(7) 0.068(3) Uani 0.683(9) 1 d PDU A 1
O6' O 0.4295(15) 0.3356(5) 0.3477(14) 0.062(5) Uiso 0.317(9) 1 d PDU A 2
O7' O 0.4470(12) 0.2676(5) 0.4873(10) 0.044(4) Uiso 0.317(9) 1 d PDU A 2
O8' O 0.2717(9) 0.2951(5) 0.3806(12) 0.045(4) Uiso 0.317(9) 1 d PDU A 2
Cl3 Cl 0.20083(16) 0.06832(7) 0.88440(16) 0.0500(5) Uani 1 1 d DU . .
O9 O 0.2040(6) 0.0923(2) 0.9942(5) 0.0771(18) Uani 1 1 d DU B .
O10 O 0.0820(7) 0.0642(7) 0.8409(10) 0.133(6) Uani 0.617(15) 1 d PDU B 1
O11 O 0.2525(15) 0.0890(5) 0.8054(11) 0.115(6) Uani 0.617(15) 1 d PDU B 1
O12 O 0.2325(15) 0.0175(3) 0.9128(10) 0.113(5) Uani 0.617(15) 1 d PDU B 1
O10' O 0.1214(16) 0.0994(7) 0.7921(16) 0.083(6) Uiso 0.383(15) 1 d PDU B 2
O11' O 0.3109(12) 0.0787(5) 0.8655(14) 0.047(4) Uiso 0.383(15) 1 d PDU B 2
O12' O 0.1562(15) 0.0233(6) 0.8502(16) 0.068(5) Uiso 0.383(15) 1 d PU B 2
Cl4 Cl 0.84883(16) 0.17321(6) 0.33129(16) 0.0495(5) Uani 1 1 d DU . .
O13 O 0.9129(6) 0.1319(2) 0.3042(5) 0.0779(19) Uani 1 1 d DU C .
O14 O 0.8946(8) 0.1781(4) 0.4559(6) 0.103(4) Uani 0.705(11) 1 d PDU C 1
O15 O 0.7322(6) 0.1652(4) 0.3188(13) 0.139(5) Uani 0.705(11) 1 d PDU C 1
O16 O 0.8753(11) 0.2154(3) 0.2718(11) 0.135(5) Uani 0.705(11) 1 d PDU C 1
O14' O 0.7882(14) 0.1612(6) 0.4155(13) 0.058(5) Uiso 0.295(11) 1 d PDU C 2
O15' O 0.7730(14) 0.1835(7) 0.2205(11) 0.072(6) Uiso 0.295(11) 1 d PDU C 2
O16' O 0.9137(15) 0.2166(5) 0.3656(19) 0.075(7) Uiso 0.295(11) 1 d PDU C 2
N30 N -0.0306(9) 0.3670(4) 0.4954(8) 0.107(3) Uani 1 1 d D . .
C31 C 0.0222(13) 0.3307(5) 0.4877(12) 0.045(5) Uiso 0.62(3) 1 d PDU D 1
C32 C 0.081(2) 0.2939(7) 0.488(2) 0.129(8) Uiso 0.62(3) 1 d PDU D 1
H32A H 0.0873 0.2867 0.4071 0.194 Uiso 0.62(3) 1 calc PR D 1
H32B H 0.0448 0.2657 0.5182 0.194 Uiso 0.62(3) 1 calc PR D 1
H32C H 0.1565 0.2995 0.5377 0.194 Uiso 0.62(3) 1 calc PR D 1
C31' C -0.045(3) 0.3247(8) 0.449(2) 0.085(10) Uiso 0.38(3) 1 d PD D 2
C32' C 0.006(6) 0.2872(12) 0.429(5) 0.18(2) Uiso 0.38(3) 1 d PD D 2
H32D H 0.0593 0.2765 0.5014 0.274 Uiso 0.38(3) 1 calc PR D 2
H32E H 0.0487 0.2947 0.3686 0.274 Uiso 0.38(3) 1 calc PR D 2
H32F H -0.0488 0.2607 0.4010 0.274 Uiso 0.38(3) 1 calc PR D 2

loop_
_atom_site_aniso_label
_atom_site_aniso_U_11
_atom_site_aniso_U_22
_atom_site_aniso_U_33
_atom_site_aniso_U_23
_atom_site_aniso_U_13
_atom_site_aniso_U_12
Zn1 0.0386(5) 0.0302(5) 0.0446(5) -0.0003(4) 0.0111(4) 0.0029(4)
N1A 0.034(3) 0.028(3) 0.041(3) -0.001(3) 0.007(3) 0.000(3)
C2A 0.030(4) 0.038(4) 0.036(4) 0.004(3) 0.004(3) 0.005(3)
C3A 0.041(4) 0.043(4) 0.031(4) 0.007(3) 0.006(3) -0.006(3)
C4A 0.051(5) 0.032(4) 0.051(4) -0.003(3) 0.003(4) -0.001(3)
C5A 0.039(4) 0.032(4) 0.045(4) -0.005(3) 0.014(3) 0.005(3)
C6A 0.028(4) 0.031(4) 0.046(4) 0.003(3) 0.005(3) 0.012(3)
N18A 0.044(4) 0.039(3) 0.039(3) 0.006(3) 0.019(3) 0.003(3)
N11A 0.056(4) 0.044(4) 0.044(4) 0.004(3) 0.015(3) 0.006(3)
N12A 0.033(3) 0.043(4) 0.037(3) 0.005(3) 0.010(3) 0.006(3)
C13A 0.033(4) 0.030(4) 0.035(4) 0.002(3) 0.008(3) 0.006(3)
C19A 0.031(4) 0.031(4) 0.040(4) -0.002(3) 0.000(3) 0.003(3)
C14A 0.049(4) 0.048(4) 0.040(4) 0.008(3) 0.015(3) -0.001(3)
C15A 0.049(4) 0.051(5) 0.049(4) 0.013(4) 0.016(4) -0.003(3)
C16A 0.060(5) 0.060(5) 0.040(4) 0.012(4) 0.033(4) 0.016(4)
C17A 0.051(4) 0.052(5) 0.044(4) 0.010(4) 0.010(4) 0.019(4)
N28A 0.042(4) 0.029(3) 0.043(3) 0.000(3) 0.010(3) 0.005(3)
N21A 0.036(4) 0.045(4) 0.047(4) -0.001(3) 0.016(3) 0.001(3)
N22A 0.027(3) 0.039(4) 0.049(4) -0.005(3) 0.007(3) 0.004(3)
C23A 0.029(4) 0.038(4) 0.043(4) 0.003(3) 0.007(3) -0.002(3)
C29A 0.038(4) 0.035(4) 0.045(4) -0.012(3) 0.011(3) -0.005(3)
C24A 0.048(5) 0.035(4) 0.058(5) -0.005(3) 0.017(4) -0.002(3)
C25A 0.049(5) 0.038(4) 0.067(5) -0.021(4) 0.024(4) -0.005(3)
C26A 0.051(5) 0.052(5) 0.079(6) -0.011(4) 0.031(4) -0.019(4)
C27A 0.045(5) 0.053(5) 0.064(5) -0.008(4) 0.025(4) -0.016(4)
N1B 0.037(3) 0.032(3) 0.045(3) 0.001(3) 0.016(3) -0.003(3)
C2B 0.056(5) 0.027(4) 0.054(4) 0.000(3) 0.029(4) -0.001(3)
C3B 0.058(5) 0.046(4) 0.060(5) -0.003(4) 0.025(4) -0.004(4)
C4B 0.061(5) 0.035(4) 0.065(5) -0.003(4) 0.029(4) 0.003(4)
C5B 0.060(5) 0.038(4) 0.053(5) 0.010(3) 0.027(4) 0.009(4)
C6B 0.050(5) 0.034(4) 0.037(4) 0.002(3) 0.020(3) 0.007(3)
N18B 0.044(4) 0.047(4) 0.049(4) -0.009(3) 0.012(3) -0.010(3)
N11B 0.029(3) 0.056(4) 0.058(4) 0.003(3) 0.004(3) 0.001(3)
N12B 0.034(3) 0.039(4) 0.047(4) -0.005(3) 0.007(3) -0.005(3)
C13B 0.052(5) 0.035(4) 0.037(4) -0.003(3) 0.015(4) 0.000(3)
C19B 0.036(4) 0.049(5) 0.041(4) -0.004(3) 0.018(3) 0.008(3)
C14B 0.052(5) 0.042(4) 0.063(5) -0.017(4) 0.022(4) -0.017(4)
C15B 0.057(5) 0.079(6) 0.055(5) -0.041(5) 0.039(5) -0.028(5)
C16B 0.029(4) 0.091(7) 0.058(5) -0.028(5) 0.003(4) -0.017(4)
C17B 0.037(5) 0.088(7) 0.057(5) -0.009(5) 0.006(4) 0.008(4)
N28B 0.029(3) 0.058(4) 0.043(3) 0.015(3) 0.007(3) 0.005(3)
N21B 0.038(4) 0.039(3) 0.058(4) 0.010(3) 0.007(3) 0.007(3)
N22B 0.044(4) 0.034(3) 0.045(4) 0.001(3) 0.006(3) -0.005(3)
C23B 0.038(4) 0.043(4) 0.050(4) 0.011(3) 0.033(4) 0.009(3)
C29B 0.038(4) 0.046(4) 0.040(4) 0.009(3) 0.014(3) 0.015(3)
C24B 0.037(4) 0.060(5) 0.056(5) 0.012(4) 0.017(4) 0.009(3)
C25B 0.044(5) 0.076(6) 0.064(5) 0.030(4) 0.024(4) 0.021(4)
C26B 0.037(4) 0.084(7) 0.066(5) 0.025(5) 0.010(4) -0.001(5)
C27B 0.055(5) 0.062(5) 0.056(5) 0.004(4) 0.019(4) -0.003(4)
Zn2 0.0351(5) 0.0285(4) 0.0388(4) 0.0023(4) 0.0123(4) 0.0016(4)
N1C 0.039(3) 0.028(3) 0.038(3) 0.001(2) 0.018(3) 0.003(2)
C2C 0.033(3) 0.037(4) 0.030(4) 0.004(3) 0.009(3) 0.009(3)
C3C 0.039(4) 0.028(4) 0.035(4) -0.001(3) 0.014(3) -0.002(3)
C4C 0.051(4) 0.024(3) 0.050(4) 0.003(3) 0.014(3) 0.007(3)
C5C 0.031(4) 0.038(4) 0.047(4) 0.004(3) 0.004(3) 0.006(3)
C6C 0.029(4) 0.039(4) 0.042(4) 0.011(3) 0.014(3) 0.002(3)
N18C 0.028(3) 0.048(4) 0.047(3) -0.001(3) 0.009(3) -0.006(3)
N11C 0.041(4) 0.025(3) 0.052(4) -0.006(3) 0.010(3) 0.000(3)
N12C 0.036(3) 0.030(3) 0.042(3) 0.003(2) 0.008(3) 0.008(3)
C13C 0.028(4) 0.032(4) 0.041(4) -0.004(3) 0.011(3) -0.002(3)
C19C 0.041(4) 0.031(4) 0.048(4) -0.001(3) 0.017(3) -0.004(3)
C14C 0.049(5) 0.052(5) 0.041(4) 0.000(3) 0.014(4) 0.001(4)
C15C 0.057(5) 0.049(5) 0.053(5) -0.005(4) 0.013(4) -0.008(4)
C16C 0.038(4) 0.051(5) 0.064(5) -0.002(4) 0.011(4) 0.002(4)
C17C 0.030(4) 0.050(4) 0.061(5) 0.002(4) 0.012(4) 0.013(3)
N28C 0.033(3) 0.040(3) 0.043(3) 0.000(3) 0.018(3) -0.001(3)
N21C 0.037(3) 0.045(3) 0.040(3) -0.005(3) 0.013(3) -0.009(3)
N22C 0.029(3) 0.034(3) 0.034(3) 0.004(3) 0.013(3) 0.000(3)
C23C 0.032(4) 0.030(4) 0.033(4) -0.001(3) 0.009(3) -0.004(3)
C29C 0.029(4) 0.052(5) 0.044(4) 0.015(4) 0.022(3) -0.002(3)
C24C 0.036(4) 0.049(4) 0.058(5) 0.010(4) 0.013(4) 0.000(3)
C25C 0.035(4) 0.067(6) 0.060(5) 0.014(4) 0.005(4) -0.004(4)
C26C 0.033(4) 0.067(5) 0.052(4) 0.012(4) 0.009(3) -0.010(4)
C27C 0.025(3) 0.056(4) 0.043(4) -0.005(3) 0.012(3) -0.012(3)
N1D 0.031(3) 0.027(3) 0.030(3) -0.001(2) 0.004(3) 0.000(2)
C2D 0.034(4) 0.033(4) 0.031(3) -0.004(3) -0.003(3) -0.007(3)
C3D 0.030(4) 0.040(4) 0.033(4) -0.004(3) 0.000(3) 0.007(3)
C4D 0.038(4) 0.030(4) 0.042(4) 0.004(3) 0.005(3) 0.004(3)
C5D 0.037(4) 0.038(4) 0.032(3) 0.007(3) 0.013(3) 0.006(3)
C6D 0.031(4) 0.031(4) 0.033(4) 0.001(3) 0.002(3) -0.005(3)
N18D 0.029(3) 0.031(3) 0.043(3) -0.011(3) 0.013(3) -0.001(2)
N11D 0.047(4) 0.028(3) 0.059(4) 0.003(3) 0.023(3) 0.003(3)
N12D 0.043(4) 0.029(3) 0.039(3) 0.006(3) 0.014(3) -0.006(3)
C13D 0.030(4) 0.034(4) 0.030(4) -0.004(3) 0.003(3) 0.006(3)
C19D 0.026(4) 0.038(4) 0.034(4) 0.006(3) 0.004(3) -0.004(3)
C14D 0.037(4) 0.028(4) 0.049(4) -0.001(3) 0.018(3) -0.004(3)
C15D 0.036(4) 0.038(4) 0.049(4) -0.003(3) 0.008(3) -0.004(3)
C16D 0.041(4) 0.050(5) 0.046(4) -0.016(3) 0.017(3) -0.005(3)
C17D 0.040(4) 0.039(4) 0.044(4) -0.002(3) 0.023(3) -0.004(3)
N28D 0.034(3) 0.032(3) 0.037(3) 0.006(2) 0.014(3) 0.007(2)
N21D 0.056(4) 0.032(3) 0.051(4) 0.004(3) 0.029(3) 0.012(3)
N22D 0.050(4) 0.028(3) 0.041(3) 0.001(3) 0.016(3) 0.000(3)
C23D 0.037(4) 0.035(4) 0.027(3) -0.004(3) 0.012(3) 0.004(3)
C29D 0.027(3) 0.024(4) 0.036(4) 0.007(3) 0.002(3) -0.002(3)
C24D 0.038(4) 0.044(4) 0.039(4) 0.003(3) 0.013(3) 0.005(3)
C25D 0.045(4) 0.058(5) 0.055(5) 0.015(4) 0.021(4) 0.005(4)
C26D 0.078(6) 0.056(5) 0.054(5) -0.002(4) 0.031(4) 0.010(4)
C27D 0.055(5) 0.059(5) 0.037(4) 0.001(3) 0.020(4) 0.013(4)
Cl1 0.0588(12) 0.0654(12) 0.0563(12) -0.0180(11) 0.0251(10) -0.0139(11)
O1 0.127(6) 0.136(6) 0.100(5) -0.019(4) -0.052(5) 0.037(5)
O2 0.209(8) 0.076(4) 0.152(6) -0.058(4) 0.129(6) -0.086(5)
O3 0.064(4) 0.128(6) 0.113(5) 0.006(4) 0.049(4) -0.014(4)
O4 0.130(6) 0.087(5) 0.064(4) -0.033(3) 0.048(4) -0.031(4)
Cl2 0.0530(11) 0.0621(11) 0.0492(10) -0.0084(9) 0.0140(8) -0.0161(9)
O5 0.058(4) 0.063(4) 0.188(6) -0.062(4) 0.018(4) 0.005(3)
O6 0.042(4) 0.054(4) 0.062(5) -0.019(4) 0.027(3) -0.017(3)
O7 0.176(12) 0.197(11) 0.077(6) -0.014(6) 0.070(7) -0.113(10)
O8 0.049(4) 0.035(4) 0.106(6) -0.012(4) -0.014(4) 0.012(3)
Cl3 0.0472(11) 0.0493(11) 0.0533(12) -0.0076(9) 0.0110(9) -0.0055(9)
O9 0.103(5) 0.083(4) 0.048(3) -0.012(3) 0.024(3) 0.007(4)
O10 0.042(5) 0.243(17) 0.107(9) -0.035(10) -0.001(5) -0.015(7)
O11 0.190(15) 0.110(8) 0.075(8) -0.015(6) 0.092(10) -0.079(9)
O12 0.222(15) 0.057(5) 0.068(7) 0.011(5) 0.046(9) 0.057(7)
Cl4 0.0573(11) 0.0422(10) 0.0529(11) 0.0050(8) 0.0203(9) -0.0040(8)
O13 0.101(5) 0.054(4) 0.084(4) 0.000(3) 0.032(4) 0.012(3)
O14 0.134(8) 0.125(8) 0.048(4) -0.006(4) 0.017(5) 0.038(6)
O15 0.051(5) 0.105(8) 0.239(14) 0.021(8) -0.010(6) -0.011(5)
O16 0.248(13) 0.050(5) 0.153(10) 0.045(6) 0.145(10) 0.015(6)
N30 0.126(8) 0.116(8) 0.097(7) -0.016(6) 0.059(6) -0.024(7)

loop_
_atom_type_symbol
_atom_type_description
_atom_type_scat_dispersion_real
_atom_type_scat_dispersion_imag
_atom_type_scat_source
C C 0.0033 0.0016 'International Tables Vol C Tables 4.2.6.8 and 6.1.1.4'
H H 0.0000 0.0000 'International Tables Vol C Tables 4.2.6.8 and 6.1.1.4'
N N 0.0061 0.0033 'International Tables Vol C Tables 4.2.6.8 and 6.1.1.4'
O O 0.0106 0.0060 'International Tables Vol C Tables 4.2.6.8 and 6.1.1.4'
Cl Cl 0.1484 0.1585 'International Tables Vol C Tables 4.2.6.8 and 6.1.1.4'
Zn Zn 0.2839 1.4301 'International Tables Vol C Tables 4.2.6.8 and 6.1.1.4'

loop_
_geom_angle_atom_site_label_1
_geom_angle_atom_site_label_2
_geom_angle_atom_site_label_3
_geom_angle
_geom_angle_site_symmetry_1
_geom_angle_site_symmetry_3
_geom_angle_publ_flag
N1B Zn1 N1A 164.0(2) . . ?
N1B Zn1 N22A 119.9(2) . . ?
N1A Zn1 N22A 74.9(2) . . ?
N1B Zn1 N12B 74.9(2) . . ?
N1A Zn1 N12B 112.8(2) . . ?
N22A Zn1 N12B 91.5(2) . . ?
N1B Zn1 N22B 73.9(2) . . ?
N1A Zn1 N22B 98.9(2) . . ?
N22A Zn1 N22B 98.6(2) . . ?
N12B Zn1 N22B 148.2(2) . . ?
N1B Zn1 N12A 91.9(2) . . ?
N1A Zn1 N12A 73.5(2) . . ?
N22A Zn1 N12A 148.2(2) . . ?
N12B Zn1 N12A 97.5(2) . . ?
N22B Zn1 N12A 89.6(2) . . ?
C2A N1A C6A 120.3(6) . . ?
C2A N1A Zn1 120.3(4) . . ?
C6A N1A Zn1 119.4(4) . . ?
N1A C2A C3A 120.7(6) . . ?
N1A C2A C13A 112.4(6) . . ?
C3A C2A C13A 126.9(6) . . ?
C2A C3A C4A 120.8(6) . . ?
C3A C4A C5A 118.2(6) . . ?
C6A C5A C4A 117.8(6) . . ?
N1A C6A C5A 122.2(6) . . ?
N1A C6A C23A 112.2(6) . . ?
C5A C6A C23A 125.6(6) . . ?
C19A N18A C17A 123.7(6) . . ?
C19A N18A N11A 113.3(5) . . ?
C17A N18A N11A 123.0(6) . . ?
N12A N11A N18A 103.8(5) . . ?
N11A N12A C13A 113.4(6) . . ?
N11A N12A Zn1 133.0(5) . . ?
C13A N12A Zn1 113.1(4) . . ?
N12A C13A C2A 120.1(6) . . ?
N12A C13A C19A 107.4(5) . . ?
C2A C13A C19A 132.5(6) . . ?
N18A C19A C14A 119.5(6) . . ?
N18A C19A C13A 102.2(5) . . ?
C14A C19A C13A 138.2(6) . . ?
C15A C14A C19A 117.7(6) . . ?
C14A C15A C16A 120.1(6) . . ?
C17A C16A C15A 122.5(6) . . ?
C16A C17A N18A 116.4(6) . . ?
N21A N28A C29A 115.1(5) . . ?
N21A N28A C27A 121.7(6) . . ?
C29A N28A C27A 123.2(6) . . ?
N22A N21A N28A 102.6(5) . . ?
N21A N22A C23A 112.5(5) . . ?
N21A N22A Zn1 133.3(4) . . ?
C23A N22A Zn1 114.1(4) . . ?
N22A C23A C29A 107.4(6) . . ?
N22A C23A C6A 119.1(6) . . ?
C29A C23A C6A 133.4(6) . . ?
N28A C29A C23A 102.3(6) . . ?
N28A C29A C24A 117.4(6) . . ?
C23A C29A C24A 140.4(7) . . ?
C25A C24A C29A 120.0(7) . . ?
C24A C25A C26A 120.5(7) . . ?
C27A C26A C25A 121.1(7) . . ?
C26A C27A N28A 117.7(7) . . ?
C6B N1B C2B 122.5(6) . . ?
C6B N1B Zn1 118.8(4) . . ?
C2B N1B Zn1 118.4(4) . . ?
N1B C2B C13B 115.3(6) . . ?
N1B C2B C3B 120.3(7) . . ?
C13B C2B C3B 124.4(7) . . ?
C4B C3B C2B 117.5(7) . . ?
C5B C4B C3B 120.6(7) . . ?
C4B C5B C6B 120.2(7) . . ?
N1B C6B C23B 113.9(6) . . ?
N1B C6B C5B 119.0(7) . . ?
C23B C6B C5B 127.1(7) . . ?
C19B N18B N11B 114.5(6) . . ?
C19B N18B C17B 124.6(7) . . ?
N11B N18B C17B 120.9(7) . . ?
N12B N11B N18B 102.9(6) . . ?
N11B N12B C13B 112.1(6) . . ?
N11B N12B Zn1 133.6(5) . . ?
C13B N12B Zn1 113.9(5) . . ?
N12B C13B C19B 107.2(6) . . ?
N12B C13B C2B 117.1(7) . . ?
C19B C13B C2B 135.6(7) . . ?
N18B C19B C13B 103.2(6) . . ?
N18B C19B C14B 119.5(7) . . ?
C13B C19B C14B 137.3(7) . . ?
C15B C14B C19B 117.3(8) . . ?
C14B C15B C16B 122.3(7) . . ?
C17B C16B C15B 121.8(8) . . ?
C16B C17B N18B 114.5(8) . . ?
C29B N28B N21B 112.6(6) . . ?
C29B N28B C27B 123.6(6) . . ?
N21B N28B C27B 123.8(6) . . ?
N22B N21B N28B 104.2(6) . . ?
N21B N22B C23B 113.4(6) . . ?
N21B N22B Zn1 133.4(5) . . ?
C23B N22B Zn1 112.7(5) . . ?
N22B C23B C6B 119.2(6) . . ?
N22B C23B C29B 105.5(6) . . ?
C6B C23B C29B 134.9(7) . . ?
N28B C29B C23B 104.3(6) . . ?
N28B C29B C24B 118.6(7) . . ?
C23B C29B C24B 137.1(7) . . ?
C25B C24B C29B 116.6(7) . . ?
C24B C25B C26B 123.3(7) . . ?
C27B C26B C25B 119.5(8) . . ?
C26B C27B N28B 118.4(8) . . ?
N1D Zn2 N12C 114.2(2) . . ?
N1D Zn2 N1C 164.9(2) . . ?
N12C Zn2 N1C 75.1(2) . . ?
N1D Zn2 N12D 75.21(19) . . ?
N12C Zn2 N12D 91.8(2) . . ?
N1C Zn2 N12D 117.6(2) . . ?
N1D Zn2 N22D 75.06(19) . . ?
N12C Zn2 N22D 95.6(2) . . ?
N1C Zn2 N22D 92.62(19) . . ?
N12D Zn2 N22D 149.8(2) . . ?
N1D Zn2 N22C 96.64(19) . . ?
N12C Zn2 N22C 149.2(2) . . ?
N1C Zn2 N22C 74.5(2) . . ?
N12D Zn2 N22C 97.3(2) . . ?
N22D Zn2 N22C 91.2(2) . . ?
C6C N1C C2C 120.0(6) . . ?
C6C N1C Zn2 120.1(4) . . ?
C2C N1C Zn2 118.9(4) . . ?
N1C C2C C3C 121.3(6) . . ?
N1C C2C C13C 111.4(5) . . ?
C3C C2C C13C 127.3(6) . . ?
C2C C3C C4C 118.0(6) . . ?
C5C C4C C3C 121.3(6) . . ?
C6C C5C C4C 117.8(6) . . ?
N1C C6C C5C 121.6(6) . . ?
N1C C6C C23C 111.9(6) . . ?
C5C C6C C23C 126.5(6) . . ?
C17C N18C N11C 123.4(6) . . ?
C17C N18C C19C 125.2(6) . . ?
N11C N18C C19C 111.4(5) . . ?
N12C N11C N18C 105.8(5) . . ?
N11C N12C C13C 110.9(6) . . ?
N11C N12C Zn2 132.5(4) . . ?
C13C N12C Zn2 116.5(4) . . ?
N12C C13C C19C 109.9(6) . . ?
N12C C13C C2C 117.1(6) . . ?
C19C C13C C2C 133.0(6) . . ?
C13C C19C N18C 102.1(6) . . ?
C13C C19C C14C 141.1(7) . . ?
N18C C19C C14C 116.8(7) . . ?
C15C C14C C19C 118.5(7) . . ?
C14C C15C C16C 122.3(8) . . ?
C15C C16C C17C 121.6(7) . . ?
N18C C17C C16C 115.5(7) . . ?
N21C N28C C29C 112.0(6) . . ?
N21C N28C C27C 124.2(6) . . ?
C29C N28C C27C 123.8(6) . . ?
N22C N21C N28C 105.6(5) . . ?
N21C N22C C23C 112.6(6) . . ?
N21C N22C Zn2 133.4(4) . . ?
C23C N22C Zn2 114.0(4) . . ?
N22C C23C C29C 106.2(6) . . ?
N22C C23C C6C 118.6(6) . . ?
C29C C23C C6C 135.2(6) . . ?
N28C C29C C23C 103.6(6) . . ?
N28C C29C C24C 117.8(6) . . ?
C23C C29C C24C 138.6(7) . . ?
C25C C24C C29C 117.7(7) . . ?
C24C C25C C26C 122.0(7) . . ?
C27C C26C C25C 120.2(7) . . ?
C26C C27C N28C 118.5(6) . . ?
C2D N1D C6D 119.7(5) . . ?
C2D N1D Zn2 120.4(4) . . ?
C6D N1D Zn2 119.8(4) . . ?
N1D C2D C3D 120.5(6) . . ?
N1D C2D C13D 111.4(5) . . ?
C3D C2D C13D 128.1(6) . . ?
C4D C3D C2D 120.1(6) . . ?
C3D C4D C5D 121.3(6) . . ?
C4D C5D C6D 117.1(6) . . ?
N1D C6D C5D 121.3(6) . . ?
N1D C6D C23D 113.5(5) . . ?
C5D C6D C23D 125.2(6) . . ?
C17D N18D C19D 125.9(6) . . ?
C17D N18D N11D 124.0(6) . . ?
C19D N18D N11D 110.1(5) . . ?
N12D N11D N18D 106.2(5) . . ?
N11D N12D C13D 111.4(5) . . ?
N11D N12D Zn2 133.0(4) . . ?
C13D N12D Zn2 115.3(4) . . ?
N12D C13D C19D 108.1(6) . . ?
N12D C13D C2D 117.7(6) . . ?
C19D C13D C2D 134.1(6) . . ?
N18D C19D C13D 104.2(6) . . ?
N18D C19D C14D 117.8(6) . . ?
C13D C19D C14D 138.0(6) . . ?
C15D C14D C19D 118.6(6) . . ?
C14D C15D C16D 119.7(6) . . ?
C17D C16D C15D 121.5(6) . . ?
N18D C17D C16D 116.5(6) . . ?
N21D N28D C27D 124.4(5) . . ?
N21D N28D C29D 111.2(5) . . ?
C27D N28D C29D 124.5(6) . . ?
N22D N21D N28D 106.8(5) . . ?
N21D N22D C23D 110.0(5) . . ?
N21D N22D Zn2 134.5(4) . . ?
C23D N22D Zn2 115.1(4) . . ?
C29D C23D N22D 107.8(5) . . ?
C29D C23D C6D 136.3(6) . . ?
N22D C23D C6D 115.8(5) . . ?
C23D C29D N28D 104.2(5) . . ?
C23D C29D C24D 138.5(6) . . ?
N28D C29D C24D 117.2(6) . . ?
C25D C24D C29D 118.5(6) . . ?
C24D C25D C26D 121.4(7) . . ?
C27D C26D C25D 121.0(7) . . ?
C26D C27D N28D 117.2(7) . . ?
O3 Cl1 O2 108.2(5) . . ?
O3 Cl1 O4 107.0(4) . . ?
O2 Cl1 O4 110.0(4) . . ?
O3 Cl1 O1 104.9(5) . . ?
O2 Cl1 O1 115.0(6) . . ?
O4 Cl1 O1 111.3(5) . . ?
O6' Cl2 O5 120.1(7) . . ?
O6' Cl2 O8' 110.9(9) . . ?
O5 Cl2 O8' 107.1(6) . . ?
O6' Cl2 O8 66.4(8) . . ?
O5 Cl2 O8 104.8(4) . . ?
O8' Cl2 O8 54.3(6) . . ?
O6' Cl2 O6 40.4(7) . . ?
O5 Cl2 O6 108.4(3) . . ?
O8' Cl2 O6 143.2(6) . . ?
O8 Cl2 O6 106.8(4) . . ?
O6' Cl2 O7 115.5(8) . . ?
O5 Cl2 O7 124.0(5) . . ?
O8' Cl2 O7 55.7(6) . . ?
O8 Cl2 O7 102.3(7) . . ?
O6 Cl2 O7 109.2(5) . . ?
O6' Cl2 O7' 114.7(9) . . ?
O5 Cl2 O7' 96.3(6) . . ?
O8' Cl2 O7' 106.0(7) . . ?
O8 Cl2 O7' 154.5(6) . . ?
O6 Cl2 O7' 79.2(6) . . ?
O7 Cl2 O7' 53.1(6) . . ?
O11 Cl3 O12' 112.7(9) . . ?
O11 Cl3 O10 112.0(8) . . ?
O12' Cl3 O10 61.3(9) . . ?
O11 Cl3 O11' 38.6(7) . . ?
O12' Cl3 O11' 117.0(10) . . ?
O10 Cl3 O11' 150.1(8) . . ?
O11 Cl3 O9 120.2(6) . . ?
O12' Cl3 O9 126.9(8) . . ?
O10 Cl3 O9 100.3(5) . . ?
O11' Cl3 O9 102.2(7) . . ?
O11 Cl3 O12 114.4(8) . . ?
O12' Cl3 O12 44.0(8) . . ?
O10 Cl3 O12 101.7(9) . . ?
O11' Cl3 O12 90.9(8) . . ?
O9 Cl3 O12 105.8(5) . . ?
O11 Cl3 O10' 66.5(9) . . ?
O12' Cl3 O10' 98.2(10) . . ?
O10 Cl3 O10' 50.5(8) . . ?
O11' Cl3 O10' 104.0(9) . . ?
O9 Cl3 O10' 105.7(7) . . ?
O12 Cl3 O10' 141.2(9) . . ?
O14' Cl4 O15 50.2(7) . . ?
O14' Cl4 O16 138.8(7) . . ?
O15 Cl4 O16 114.1(7) . . ?
O14' Cl4 O16' 109.9(11) . . ?
O15 Cl4 O16' 129.5(9) . . ?
O16 Cl4 O16' 45.3(8) . . ?
O14' Cl4 O15' 110.7(10) . . ?
O15 Cl4 O15' 60.9(8) . . ?
O16 Cl4 O15' 64.4(8) . . ?
O16' Cl4 O15' 107.1(10) . . ?
O14' Cl4 O13 111.7(7) . . ?
O15 Cl4 O13 115.9(5) . . ?
O16 Cl4 O13 109.2(5) . . ?
O16' Cl4 O13 114.6(8) . . ?
O15' Cl4 O13 102.7(7) . . ?
O14' Cl4 O14 56.7(7) . . ?
O15 Cl4 O14 105.5(7) . . ?
O16 Cl4 O14 110.2(7) . . ?
O16' Cl4 O14 65.0(9) . . ?
O15' Cl4 O14 156.1(8) . . ?
O13 Cl4 O14 101.0(4) . . ?
C31 N30 C31' 40.4(14) . . ?
N30 C31 C32 175.6(19) . . ?
C32' C31' N30 143(3) . . ?

loop_
_geom_bond_atom_site_label_1
_geom_bond_atom_site_label_2
_geom_bond_distance
_geom_bond_site_symmetry_2
_geom_bond_publ_flag
Zn1 N1B 2.130(5) . ?
Zn1 N1A 2.139(5) . ?
Zn1 N22A 2.181(5) . ?
Zn1 N12B 2.191(6) . ?
Zn1 N22B 2.198(6) . ?
Zn1 N12A 2.223(6) . ?
N1A C2A 1.332(7) . ?
N1A C6A 1.348(7) . ?
C2A C3A 1.375(8) . ?
C2A C13A 1.435(9) . ?
C3A C4A 1.386(8) . ?
C4A C5A 1.410(8) . ?
C5A C6A 1.390(8) . ?
C6A C23A 1.457(9) . ?
N18A C19A 1.350(8) . ?
N18A C17A 1.376(8) . ?
N18A N11A 1.389(8) . ?
N11A N12A 1.311(8) . ?
N12A C13A 1.330(9) . ?
C13A C19A 1.443(9) . ?
C19A C14A 1.384(9) . ?
C14A C15A 1.381(9) . ?
C15A C16A 1.384(9) . ?
C16A C17A 1.336(9) . ?
N28A N21A 1.345(7) . ?
N28A C29A 1.362(8) . ?
N28A C27A 1.392(9) . ?
N21A N22A 1.343(8) . ?
N22A C23A 1.348(9) . ?
C23A C29A 1.404(9) . ?
C29A C24A 1.408(9) . ?
C24A C25A 1.355(10) . ?
C25A C26A 1.388(10) . ?
C26A C27A 1.348(10) . ?
N1B C6B 1.336(8) . ?
N1B C2B 1.345(8) . ?
C2B C13B 1.421(10) . ?
C2B C3B 1.421(8) . ?
C3B C4B 1.384(9) . ?
C4B C5B 1.374(9) . ?
C5B C6B 1.400(9) . ?
C6B C23B 1.400(10) . ?
N18B C19B 1.357(9) . ?
N18B N11B 1.381(8) . ?
N18B C17B 1.416(9) . ?
N11B N12B 1.334(8) . ?
N12B C13B 1.381(9) . ?
C13B C19B 1.404(10) . ?
C19B C14B 1.410(10) . ?
C14B C15B 1.353(11) . ?
C15B C16B 1.417(12) . ?
C16B C17B 1.361(11) . ?
N28B C29B 1.351(9) . ?
N28B N21B 1.371(8) . ?
N28B C27B 1.389(10) . ?
N21B N22B 1.321(8) . ?
N22B C23B 1.352(9) . ?
C23B C29B 1.430(10) . ?
C29B C24B 1.437(9) . ?
C24B C25B 1.353(11) . ?
C25B C26B 1.408(11) . ?
C26B C27B 1.333(11) . ?
Zn2 N1D 2.107(5) . ?
Zn2 N12C 2.113(6) . ?
Zn2 N1C 2.127(5) . ?
Zn2 N12D 2.146(6) . ?
Zn2 N22D 2.188(6) . ?
Zn2 N22C 2.197(6) . ?
N1C C6C 1.353(7) . ?
N1C C2C 1.356(8) . ?
C2C C3C 1.378(8) . ?
C2C C13C 1.468(9) . ?
C3C C4C 1.387(8) . ?
C4C C5C 1.383(8) . ?
C5C C6C 1.379(9) . ?
C6C C23C 1.462(9) . ?
N18C C17C 1.357(9) . ?
N18C N11C 1.368(8) . ?
N18C C19C 1.406(9) . ?
N11C N12C 1.307(7) . ?
N12C C13C 1.355(8) . ?
C13C C19C 1.375(9) . ?
C19C C14C 1.419(9) . ?
C14C C15C 1.356(10) . ?
C15C C16C 1.377(10) . ?
C16C C17C 1.392(10) . ?
N28C N21C 1.344(8) . ?
N28C C29C 1.368(8) . ?
N28C C27C 1.374(8) . ?
N21C N22C 1.290(7) . ?
N22C C23C 1.358(8) . ?
C23C C29C 1.397(9) . ?
C29C C24C 1.437(9) . ?
C24C C25C 1.358(10) . ?
C25C C26C 1.410(10) . ?
C26C C27C 1.344(9) . ?
N1D C2D 1.355(7) . ?
N1D C6D 1.370(7) . ?
C2D C3D 1.373(8) . ?
C2D C13D 1.469(9) . ?
C3D C4D 1.368(8) . ?
C4D C5D 1.377(8) . ?
C5D C6D 1.406(8) . ?
C6D C23D 1.469(9) . ?
N18D C17D 1.342(8) . ?
N18D C19D 1.372(8) . ?
N18D N11D 1.394(7) . ?
N11D N12D 1.295(7) . ?
N12D C13D 1.359(8) . ?
C13D C19D 1.391(9) . ?
C19D C14D 1.401(9) . ?
C14D C15D 1.383(8) . ?
C15D C16D 1.419(9) . ?
C16D C17D 1.363(9) . ?
N28D N21D 1.346(7) . ?
N28D C27D 1.358(8) . ?
N28D C29D 1.386(7) . ?
N21D N22D 1.307(7) . ?
N22D C23D 1.386(8) . ?
C23D C29D 1.366(8) . ?
C29D C24D 1.425(8) . ?
C24D C25D 1.343(9) . ?
C25D C26D 1.415(10) . ?
C26D C27D 1.353(10) . ?
Cl1 O3 1.412(5) . ?
Cl1 O2 1.412(6) . ?
Cl1 O4 1.426(5) . ?
Cl1 O1 1.438(7) . ?
Cl2 O6' 1.386(10) . ?
Cl2 O5 1.398(5) . ?
Cl2 O8' 1.404(10) . ?
Cl2 O8 1.424(6) . ?
Cl2 O6 1.435(6) . ?
Cl2 O7 1.440(7) . ?
Cl2 O7' 1.498(10) . ?
Cl3 O11 1.343(8) . ?
Cl3 O12' 1.351(17) . ?
Cl3 O10 1.411(8) . ?
Cl3 O11' 1.420(15) . ?
Cl3 O9 1.427(5) . ?
Cl3 O12 1.441(8) . ?
Cl3 O10' 1.521(18) . ?
Cl4 O14' 1.387(10) . ?
Cl4 O15 1.396(8) . ?
Cl4 O16 1.408(7) . ?
Cl4 O16' 1.415(12) . ?
Cl4 O15' 1.431(11) . ?
Cl4 O13 1.431(5) . ?
Cl4 O14 1.439(7) . ?
N30 C31 1.182(13) . ?
N30 C31' 1.257(18) . ?
C31 C32 1.218(16) . ?
C31' C32' 1.23(2) . ?

loop_
_geom_torsion_atom_site_label_1
_geom_torsion_atom_site_label_2
_geom_torsion_atom_site_label_3
_geom_torsion_atom_site_label_4
_geom_torsion
_geom_torsion_site_symmetry_1
_geom_torsion_site_symmetry_2
_geom_torsion_site_symmetry_3
_geom_torsion_site_symmetry_4
_geom_torsion_publ_flag
N1B Zn1 N1A C2A 19.7(11) . . . . ?
N22A Zn1 N1A C2A 178.2(5) . . . . ?
N12B Zn1 N1A C2A -96.7(5) . . . . ?
N22B Zn1 N1A C2A 81.6(5) . . . . ?
N12A Zn1 N1A C2A -5.3(4) . . . . ?
N1B Zn1 N1A C6A -157.6(7) . . . . ?
N22A Zn1 N1A C6A 0.9(5) . . . . ?
N12B Zn1 N1A C6A 86.0(5) . . . . ?
N22B Zn1 N1A C6A -95.7(5) . . . . ?
N12A Zn1 N1A C6A 177.4(5) . . . . ?
C6A N1A C2A C3A 0.4(9) . . . . ?
Zn1 N1A C2A C3A -176.8(5) . . . . ?
C6A N1A C2A C13A -179.5(6) . . . . ?
Zn1 N1A C2A C13A 3.2(7) . . . . ?
N1A C2A C3A C4A -2.5(9) . . . . ?
C13A C2A C3A C4A 177.5(6) . . . . ?
C2A C3A C4A C5A 3.0(10) . . . . ?
C3A C4A C5A C6A -1.5(9) . . . . ?
C2A N1A C6A C5A 1.0(9) . . . . ?
Zn1 N1A C6A C5A 178.3(5) . . . . ?
C2A N1A C6A C23A 178.4(6) . . . . ?
Zn1 N1A C6A C23A -4.4(7) . . . . ?
C4A C5A C6A N1A -0.4(10) . . . . ?
C4A C5A C6A C23A -177.4(6) . . . . ?
C19A N18A N11A N12A -0.3(6) . . . . ?
C17A N18A N11A N12A -179.8(6) . . . . ?
N18A N11A N12A C13A 1.1(7) . . . . ?
N18A N11A N12A Zn1 -169.3(4) . . . . ?
N1B Zn1 N12A N11A 3.6(6) . . . . ?
N1A Zn1 N12A N11A 176.9(6) . . . . ?
N22A Zn1 N12A N11A -176.7(5) . . . . ?
N12B Zn1 N12A N11A -71.4(6) . . . . ?
N22B Zn1 N12A N11A 77.5(6) . . . . ?
N1B Zn1 N12A C13A -166.8(5) . . . . ?
N1A Zn1 N12A C13A 6.5(4) . . . . ?
N22A Zn1 N12A C13A 12.9(7) . . . . ?
N12B Zn1 N12A C13A 118.1(5) . . . . ?
N22B Zn1 N12A C13A -93.0(5) . . . . ?
N11A N12A C13A C2A -179.9(6) . . . . ?
Zn1 N12A C13A C2A -7.5(7) . . . . ?
N11A N12A C13A C19A -1.5(7) . . . . ?
Zn1 N12A C13A C19A 170.9(4) . . . . ?
N1A C2A C13A N12A 3.2(9) . . . . ?
C3A C2A C13A N12A -176.8(6) . . . . ?
N1A C2A C13A C19A -174.7(6) . . . . ?
C3A C2A C13A C19A 5.4(12) . . . . ?
C17A N18A C19A C14A 1.0(10) . . . . ?
N11A N18A C19A C14A -178.5(6) . . . . ?
C17A N18A C19A C13A 179.0(6) . . . . ?
N11A N18A C19A C13A -0.5(7) . . . . ?
N12A C13A C19A N18A 1.2(7) . . . . ?
C2A C13A C19A N18A 179.2(7) . . . . ?
N12A C13A C19A C14A 178.6(8) . . . . ?
C2A C13A C19A C14A -3.4(14) . . . . ?
N18A C19A C14A C15A -1.4(10) . . . . ?
C13A C19A C14A C15A -178.5(7) . . . . ?
C19A C14A C15A C16A 1.8(10) . . . . ?
C14A C15A C16A C17A -1.9(12) . . . . ?
C15A C16A C17A N18A 1.4(11) . . . . ?
C19A N18A C17A C16A -0.9(10) . . . . ?
N11A N18A C17A C16A 178.6(6) . . . . ?
C29A N28A N21A N22A -1.7(6) . . . . ?
C27A N28A N21A N22A 178.6(6) . . . . ?
N28A N21A N22A C23A 1.6(6) . . . . ?
N28A N21A N22A Zn1 -174.4(4) . . . . ?
N1B Zn1 N22A N21A -7.6(6) . . . . ?
N1A Zn1 N22A N21A 179.1(6) . . . . ?
N12B Zn1 N22A N21A 65.8(6) . . . . ?
N22B Zn1 N22A N21A -83.9(6) . . . . ?
N12A Zn1 N22A N21A 172.7(5) . . . . ?
N1B Zn1 N22A C23A 176.4(4) . . . . ?
N1A Zn1 N22A C23A 3.1(4) . . . . ?
N12B Zn1 N22A C23A -110.2(5) . . . . ?
N22B Zn1 N22A C23A 100.1(5) . . . . ?
N12A Zn1 N22A C23A -3.3(7) . . . . ?
N21A N22A C23A C29A -0.9(7) . . . . ?
Zn1 N22A C23A C29A 175.9(4) . . . . ?
N21A N22A C23A C6A 176.5(6) . . . . ?
Zn1 N22A C23A C6A -6.7(8) . . . . ?
N1A C6A C23A N22A 7.3(9) . . . . ?
C5A C6A C23A N22A -175.5(6) . . . . ?
N1A C6A C23A C29A -176.1(7) . . . . ?
C5A C6A C23A C29A 1.2(12) . . . . ?
N21A N28A C29A C23A 1.2(7) . . . . ?
C27A N28A C29A C23A -179.2(6) . . . . ?
N21A N28A C29A C24A 180.0(6) . . . . ?
C27A N28A C29A C24A -0.4(10) . . . . ?
N22A C23A C29A N28A -0.1(7) . . . . ?
C6A C23A C29A N28A -177.1(7) . . . . ?
N22A C23A C29A C24A -178.5(9) . . . . ?
C6A C23A C29A C24A 4.6(15) . . . . ?
N28A C29A C24A C25A 2.7(11) . . . . ?
C23A C29A C24A C25A -179.1(8) . . . . ?
C29A C24A C25A C26A -3.7(12) . . . . ?
C24A C25A C26A C27A 2.4(13) . . . . ?
C25A C26A C27A N28A 0.0(12) . . . . ?
N21A N28A C27A C26A 178.6(6) . . . . ?
C29A N28A C27A C26A -1.0(11) . . . . ?
N1A Zn1 N1B C6B 56.0(10) . . . . ?
N22A Zn1 N1B C6B -99.9(5) . . . . ?
N12B Zn1 N1B C6B 177.2(5) . . . . ?
N22B Zn1 N1B C6B -9.1(5) . . . . ?
N12A Zn1 N1B C6B 79.9(5) . . . . ?
N1A Zn1 N1B C2B -118.4(8) . . . . ?
N22A Zn1 N1B C2B 85.7(5) . . . . ?
N12B Zn1 N1B C2B 2.8(4) . . . . ?
N22B Zn1 N1B C2B 176.5(5) . . . . ?
N12A Zn1 N1B C2B -94.5(5) . . . . ?
C6B N1B C2B C13B -179.8(6) . . . . ?
Zn1 N1B C2B C13B -5.7(7) . . . . ?
C6B N1B C2B C3B 0.0(9) . . . . ?
Zn1 N1B C2B C3B 174.1(5) . . . . ?
N1B C2B C3B C4B -0.7(9) . . . . ?
C13B C2B C3B C4B 179.1(7) . . . . ?
C2B C3B C4B C5B 1.0(10) . . . . ?
C3B C4B C5B C6B -0.6(10) . . . . ?
C2B N1B C6B C23B -179.6(5) . . . . ?
Zn1 N1B C6B C23B 6.2(7) . . . . ?
C2B N1B C6B C5B 0.5(9) . . . . ?
Zn1 N1B C6B C5B -173.6(4) . . . . ?
C4B C5B C6B N1B -0.2(10) . . . . ?
C4B C5B C6B C23B 179.9(6) . . . . ?
C19B N18B N11B N12B 2.1(7) . . . . ?
C17B N18B N11B N12B -177.7(6) . . . . ?
N18B N11B N12B C13B -1.9(6) . . . . ?
N18B N11B N12B Zn1 -174.5(4) . . . . ?
N1B Zn1 N12B N11B 173.2(6) . . . . ?
N1A Zn1 N12B N11B -21.6(6) . . . . ?
N22A Zn1 N12B N11B 52.6(6) . . . . ?
N22B Zn1 N12B N11B 161.6(5) . . . . ?
N12A Zn1 N12B N11B -96.9(6) . . . . ?
N1B Zn1 N12B C13B 0.6(4) . . . . ?
N1A Zn1 N12B C13B 165.8(4) . . . . ?
N22A Zn1 N12B C13B -120.0(5) . . . . ?
N22B Zn1 N12B C13B -11.0(7) . . . . ?
N12A Zn1 N12B C13B 90.5(5) . . . . ?
N11B N12B C13B C19B 1.0(7) . . . . ?
Zn1 N12B C13B C19B 175.2(4) . . . . ?
N11B N12B C13B C2B -177.9(6) . . . . ?
Zn1 N12B C13B C2B -3.7(7) . . . . ?
N1B C2B C13B N12B 6.2(9) . . . . ?
C3B C2B C13B N12B -173.6(6) . . . . ?
N1B C2B C13B C19B -172.4(7) . . . . ?
C3B C2B C13B C19B 7.8(12) . . . . ?
N11B N18B C19B C13B -1.5(7) . . . . ?
C17B N18B C19B C13B 178.3(6) . . . . ?
N11B N18B C19B C14B -179.8(6) . . . . ?
C17B N18B C19B C14B 0.0(10) . . . . ?
N12B C13B C19B N18B 0.3(7) . . . . ?
C2B C13B C19B N18B 179.0(7) . . . . ?
N12B C13B C19B C14B 178.1(8) . . . . ?
C2B C13B C19B C14B -3.2(15) . . . . ?
N18B C19B C14B C15B 2.0(10) . . . . ?
C13B C19B C14B C15B -175.5(7) . . . . ?
C19B C14B C15B C16B -1.5(11) . . . . ?
C14B C15B C16B C17B -1.1(12) . . . . ?
C15B C16B C17B N18B 2.9(12) . . . . ?
C19B N18B C17B C16B -2.4(11) . . . . ?
N11B N18B C17B C16B 177.4(6) . . . . ?
C29B N28B N21B N22B 0.9(6) . . . . ?
C27B N28B N21B N22B -178.4(6) . . . . ?
N28B N21B N22B C23B -1.3(6) . . . . ?
N28B N21B N22B Zn1 -172.5(4) . . . . ?
N1B Zn1 N22B N21B -178.4(6) . . . . ?
N1A Zn1 N22B N21B 16.3(6) . . . . ?
N22A Zn1 N22B N21B -59.6(6) . . . . ?
N12B Zn1 N22B N21B -166.7(5) . . . . ?
N12A Zn1 N22B N21B 89.6(6) . . . . ?
N1B Zn1 N22B C23B 10.4(4) . . . . ?
N1A Zn1 N22B C23B -154.9(4) . . . . ?
N22A Zn1 N22B C23B 129.1(4) . . . . ?
N12B Zn1 N22B C23B 22.0(7) . . . . ?
N12A Zn1 N22B C23B -81.7(5) . . . . ?
N21B N22B C23B C6B 175.6(5) . . . . ?
Zn1 N22B C23B C6B -11.3(7) . . . . ?
N21B N22B C23B C29B 1.3(7) . . . . ?
Zn1 N22B C23B C29B 174.3(4) . . . . ?
N1B C6B C23B N22B 3.9(9) . . . . ?
C5B C6B C23B N22B -176.3(6) . . . . ?
N1B C6B C23B C29B 176.1(7) . . . . ?
C5B C6B C23B C29B -4.0(12) . . . . ?
N21B N28B C29B C23B -0.1(7) . . . . ?
C27B N28B C29B C23B 179.1(6) . . . . ?
N21B N28B C29B C24B -178.4(5) . . . . ?
C27B N28B C29B C24B 0.8(10) . . . . ?
N22B C23B C29B N28B -0.6(7) . . . . ?
C6B C23B C29B N28B -173.6(7) . . . . ?
N22B C23B C29B C24B 177.2(7) . . . . ?
C6B C23B C29B C24B 4.2(14) . . . . ?
N28B C29B C24B C25B 0.5(9) . . . . ?
C23B C29B C24B C25B -177.0(7) . . . . ?
C29B C24B C25B C26B 0.2(10) . . . . ?
C24B C25B C26B C27B -2.3(11) . . . . ?
C25B C26B C27B N28B 3.5(11) . . . . ?
C29B N28B C27B C26B -2.9(10) . . . . ?
N21B N28B C27B C26B 176.2(6) . . . . ?
N1D Zn2 N1C C6C -46.8(10) . . . . ?
N12C Zn2 N1C C6C -176.8(5) . . . . ?
N12D Zn2 N1C C6C 99.0(5) . . . . ?
N22D Zn2 N1C C6C -81.7(5) . . . . ?
N22C Zn2 N1C C6C 8.8(4) . . . . ?
N1D Zn2 N1C C2C 121.6(8) . . . . ?
N12C Zn2 N1C C2C -8.4(4) . . . . ?
N12D Zn2 N1C C2C -92.6(4) . . . . ?
N22D Zn2 N1C C2C 86.7(4) . . . . ?
N22C Zn2 N1C C2C 177.2(5) . . . . ?
C6C N1C C2C C3C -2.3(8) . . . . ?
Zn2 N1C C2C C3C -170.7(4) . . . . ?
C6C N1C C2C C13C 179.5(5) . . . . ?
Zn2 N1C C2C C13C 11.1(6) . . . . ?
N1C C2C C3C C4C 1.7(8) . . . . ?
C13C C2C C3C C4C 179.6(6) . . . . ?
C2C C3C C4C C5C 0.1(9) . . . . ?
C3C C4C C5C C6C -1.3(10) . . . . ?
C2C N1C C6C C5C 1.0(9) . . . . ?
Zn2 N1C C6C C5C 169.3(5) . . . . ?
C2C N1C C6C C23C -177.5(5) . . . . ?
Zn2 N1C C6C C23C -9.3(7) . . . . ?
C4C C5C C6C N1C 0.7(9) . . . . ?
C4C C5C C6C C23C 179.1(6) . . . . ?
C17C N18C N11C N12C 178.7(6) . . . . ?
C19C N18C N11C N12C 1.4(6) . . . . ?
N18C N11C N12C C13C -0.8(6) . . . . ?
N18C N11C N12C Zn2 176.1(4) . . . . ?
N1D Zn2 N12C N11C 19.6(6) . . . . ?
N1C Zn2 N12C N11C -173.0(6) . . . . ?
N12D Zn2 N12C N11C -55.0(6) . . . . ?
N22D Zn2 N12C N11C 95.7(5) . . . . ?
N22C Zn2 N12C N11C -162.4(5) . . . . ?
N1D Zn2 N12C C13C -163.7(4) . . . . ?
N1C Zn2 N12C C13C 3.7(4) . . . . ?
N12D Zn2 N12C C13C 121.7(5) . . . . ?
N22D Zn2 N12C C13C -87.5(4) . . . . ?
N22C Zn2 N12C C13C 14.3(7) . . . . ?
N11C N12C C13C C19C -0.1(8) . . . . ?
Zn2 N12C C13C C19C -177.5(4) . . . . ?
N11C N12C C13C C2C 178.3(5) . . . . ?
Zn2 N12C C13C C2C 0.9(7) . . . . ?
N1C C2C C13C N12C -7.7(8) . . . . ?
C3C C2C C13C N12C 174.2(6) . . . . ?
N1C C2C C13C C19C 170.3(7) . . . . ?
C3C C2C C13C C19C -7.8(11) . . . . ?
N12C C13C C19C N18C 0.9(7) . . . . ?
C2C C13C C19C N18C -177.2(6) . . . . ?
N12C C13C C19C C14C -179.2(8) . . . . ?
C2C C13C C19C C14C 2.7(15) . . . . ?
C17C N18C C19C C13C -178.6(6) . . . . ?
N11C N18C C19C C13C -1.4(7) . . . . ?
C17C N18C C19C C14C 1.5(10) . . . . ?
N11C N18C C19C C14C 178.7(5) . . . . ?
C13C C19C C14C C15C -178.9(8) . . . . ?
N18C C19C C14C C15C 1.0(10) . . . . ?
C19C C14C C15C C16C -1.4(11) . . . . ?
C14C C15C C16C C17C -0.5(12) . . . . ?
N11C N18C C17C C16C 179.8(6) . . . . ?
C19C N18C C17C C16C -3.3(10) . . . . ?
C15C C16C C17C N18C 2.8(11) . . . . ?
C29C N28C N21C N22C 0.6(6) . . . . ?
C27C N28C N21C N22C 179.6(5) . . . . ?
N28C N21C N22C C23C -1.1(6) . . . . ?
N28C N21C N22C Zn2 176.1(4) . . . . ?
N1D Zn2 N22C N21C -16.1(5) . . . . ?
N12C Zn2 N22C N21C 165.8(5) . . . . ?
N1C Zn2 N22C N21C 176.4(6) . . . . ?
N12D Zn2 N22C N21C 59.8(5) . . . . ?
N22D Zn2 N22C N21C -91.2(5) . . . . ?
N1D Zn2 N22C C23C 161.1(4) . . . . ?
N12C Zn2 N22C C23C -17.0(6) . . . . ?
N1C Zn2 N22C C23C -6.4(4) . . . . ?
N12D Zn2 N22C C23C -123.1(4) . . . . ?
N22D Zn2 N22C C23C 86.0(4) . . . . ?
N21C N22C C23C C29C 1.2(7) . . . . ?
Zn2 N22C C23C C29C -176.6(4) . . . . ?
N21C N22C C23C C6C -178.2(5) . . . . ?
Zn2 N22C C23C C6C 4.0(7) . . . . ?
N1C C6C C23C N22C 3.1(8) . . . . ?
C5C C6C C23C N22C -175.4(6) . . . . ?
N1C C6C C23C C29C -176.1(6) . . . . ?
C5C C6C C23C C29C 5.4(12) . . . . ?
N21C N28C C29C C23C 0.0(6) . . . . ?
C27C N28C C29C C23C -178.9(5) . . . . ?
N21C N28C C29C C24C 179.2(5) . . . . ?
C27C N28C C29C C24C 0.2(9) . . . . ?
N22C C23C C29C N28C -0.7(6) . . . . ?
C6C C23C C29C N28C 178.6(7) . . . . ?
N22C C23C C29C C24C -179.5(7) . . . . ?
C6C C23C C29C C24C -0.3(13) . . . . ?
N28C C29C C24C C25C -1.8(9) . . . . ?
C23C C29C C24C C25C 176.9(7) . . . . ?
C29C C24C C25C C26C 2.9(11) . . . . ?
C24C C25C C26C C27C -2.4(11) . . . . ?
C25C C26C C27C N28C 0.7(10) . . . . ?
N21C N28C C27C C26C -178.5(5) . . . . ?
C29C N28C C27C C26C 0.3(9) . . . . ?
N12C Zn2 N1D C2D -86.6(5) . . . . ?
N1C Zn2 N1D C2D 147.6(7) . . . . ?
N12D Zn2 N1D C2D -1.4(4) . . . . ?
N22D Zn2 N1D C2D -176.1(5) . . . . ?
N22C Zn2 N1D C2D 94.4(4) . . . . ?
N12C Zn2 N1D C6D 96.8(4) . . . . ?
N1C Zn2 N1D C6D -28.9(10) . . . . ?
N12D Zn2 N1D C6D -177.9(5) . . . . ?
N22D Zn2 N1D C6D 7.3(4) . . . . ?
N22C Zn2 N1D C6D -82.1(4) . . . . ?
C6D N1D C2D C3D 1.0(8) . . . . ?
Zn2 N1D C2D C3D -175.6(4) . . . . ?
C6D N1D C2D C13D 179.2(5) . . . . ?
Zn2 N1D C2D C13D 2.7(6) . . . . ?
N1D C2D C3D C4D -0.5(9) . . . . ?
C13D C2D C3D C4D -178.5(6) . . . . ?
C2D C3D C4D C5D -1.6(10) . . . . ?
C3D C4D C5D C6D 3.1(10) . . . . ?
C2D N1D C6D C5D 0.7(9) . . . . ?
Zn2 N1D C6D C5D 177.2(5) . . . . ?
C2D N1D C6D C23D 177.3(5) . . . . ?
Zn2 N1D C6D C23D -6.1(7) . . . . ?
C4D C5D C6D N1D -2.6(9) . . . . ?
C4D C5D C6D C23D -178.9(6) . . . . ?
C17D N18D N11D N12D 176.3(6) . . . . ?
C19D N18D N11D N12D -0.9(6) . . . . ?
N18D N11D N12D C13D 1.2(7) . . . . ?
N18D N11D N12D Zn2 174.7(4) . . . . ?
N1D Zn2 N12D N11D -173.8(6) . . . . ?
N12C Zn2 N12D N11D -59.2(6) . . . . ?
N1C Zn2 N12D N11D 15.0(6) . . . . ?
N22D Zn2 N12D N11D -163.6(5) . . . . ?
N22C Zn2 N12D N11D 91.3(6) . . . . ?
N1D Zn2 N12D C13D -0.4(4) . . . . ?
N12C Zn2 N12D C13D 114.2(5) . . . . ?
N1C Zn2 N12D C13D -171.7(4) . . . . ?
N22D Zn2 N12D C13D 9.8(7) . . . . ?
N22C Zn2 N12D C13D -95.4(5) . . . . ?
N11D N12D C13D C19D -1.0(7) . . . . ?
Zn2 N12D C13D C19D -175.8(4) . . . . ?
N11D N12D C13D C2D 176.8(5) . . . . ?
Zn2 N12D C13D C2D 2.0(7) . . . . ?
N1D C2D C13D N12D -3.0(8) . . . . ?
C3D C2D C13D N12D 175.1(6) . . . . ?
N1D C2D C13D C19D 174.0(7) . . . . ?
C3D C2D C13D C19D -7.8(12) . . . . ?
C17D N18D C19D C13D -176.9(6) . . . . ?
N11D N18D C19D C13D 0.3(6) . . . . ?
C17D N18D C19D C14D 1.7(9) . . . . ?
N11D N18D C19D C14D 178.9(5) . . . . ?
N12D C13D C19D N18D 0.4(7) . . . . ?
C2D C13D C19D N18D -176.9(7) . . . . ?
N12D C13D C19D C14D -177.8(8) . . . . ?
C2D C13D C19D C14D 5.0(14) . . . . ?
N18D C19D C14D C15D 0.6(9) . . . . ?
C13D C19D C14D C15D 178.6(8) . . . . ?
C19D C14D C15D C16D -1.8(10) . . . . ?
C14D C15D C16D C17D 0.8(11) . . . . ?
C19D N18D C17D C16D -2.7(10) . . . . ?
N11D N18D C17D C16D -179.5(6) . . . . ?
C15D C16D C17D N18D 1.3(10) . . . . ?
C27D N28D N21D N22D 178.7(6) . . . . ?
C29D N28D N21D N22D -0.1(6) . . . . ?
N28D N21D N22D C23D 0.8(7) . . . . ?
N28D N21D N22D Zn2 173.2(4) . . . . ?
N1D Zn2 N22D N21D -179.3(6) . . . . ?
N12C Zn2 N22D N21D 67.1(6) . . . . ?
N1C Zn2 N22D N21D -8.2(6) . . . . ?
N12D Zn2 N22D N21D 170.5(5) . . . . ?
N22C Zn2 N22D N21D -82.8(6) . . . . ?
N1D Zn2 N22D C23D -7.3(4) . . . . ?
N12C Zn2 N22D C23D -120.9(5) . . . . ?
N1C Zn2 N22D C23D 163.8(5) . . . . ?
N12D Zn2 N22D C23D -17.5(7) . . . . ?
N22C Zn2 N22D C23D 89.2(5) . . . . ?
N21D N22D C23D C29D -1.3(7) . . . . ?
Zn2 N22D C23D C29D -175.3(4) . . . . ?
N21D N22D C23D C6D -179.4(5) . . . . ?
Zn2 N22D C23D C6D 6.7(7) . . . . ?
N1D C6D C23D C29D -178.0(7) . . . . ?
C5D C6D C23D C29D -1.5(12) . . . . ?
N1D C6D C23D N22D -0.7(8) . . . . ?
C5D C6D C23D N22D 175.8(6) . . . . ?
N22D C23D C29D N28D 1.2(7) . . . . ?
C6D C23D C29D N28D 178.6(7) . . . . ?
N22D C23D C29D C24D 176.2(7) . . . . ?
C6D C23D C29D C24D -6.4(14) . . . . ?
N21D N28D C29D C23D -0.7(7) . . . . ?
C27D N28D C29D C23D -179.5(6) . . . . ?
N21D N28D C29D C24D -177.0(5) . . . . ?
C27D N28D C29D C24D 4.2(9) . . . . ?
C23D C29D C24D C25D -178.4(8) . . . . ?
N28D C29D C24D C25D -3.8(9) . . . . ?
C29D C24D C25D C26D 2.2(10) . . . . ?
C24D C25D C26D C27D -0.7(12) . . . . ?
C25D C26D C27D N28D 0.8(11) . . . . ?
N21D N28D C27D C26D 178.7(6) . . . . ?
C29D N28D C27D C26D -2.7(10) . . . . ?
C31' N30 C31 C32 -143(24) . . . . ?
C31 N30 C31' C32' -9(5) . . . . ?
